data_7047486
loop_
_publ_author_name
'Chai, Jinkui'
'Tian, Rongqiang'
'Wu, Di'
'Wei, Donghui'
'Xu, Qun'
'Duan, Zheng'
'Mathey, Fran\,cois'

_publ_section_title
;
 The coordination chemistry of phosphinidene sulfides. Synthesis and
 catalytic properties of Pd<sub>4</sub> and Pt<sub>4</sub> clusters.
;
_journal_issue 38
_journal_name_full 'Dalton transactions (Cambridge, England : 2003)'
_journal_page_first 13342
_journal_page_last 13344
_journal_paper_doi 10.1039/c8dt02648c
_journal_volume 47
_journal_year 2018
_chemical_formula_moiety 'C72 H60 P6 Pd4 S3'
_chemical_formula_sum 'C72 H60 P6 Pd4 S3'
_chemical_formula_weight 1632.80
_space_group_crystal_system monoclinic
_space_group_IT_number 15
_space_group_name_Hall '-C 2yc'
_space_group_name_H-M_alt 'C 1 2/c 1'
_symmetry_space_group_name_Hall '-C 2yc'
_symmetry_space_group_name_H-M 'C 1 2/c 1'
_atom_sites_solution_hydrogens geom
_atom_sites_solution_primary direct
_audit_creation_date 2018-08-16
_audit_creation_method
;
Olex2 1.2
(compiled 2018.05.29 svn.r3508 for OlexSys, GUI svn.r5506)
;
_audit_update_record
;
2018-08-16 deposited with the CCDC.
2018-09-10 downloaded from the CCDC.
;
_cell_angle_alpha 90
_cell_angle_beta 93.7902(11)
_cell_angle_gamma 90
_cell_formula_units_Z 8
_cell_length_a 32.9703(4)
_cell_length_b 15.48579(16)
_cell_length_c 29.9766(4)
_cell_measurement_reflns_used 21516
_cell_measurement_temperature 293(2)
_cell_measurement_theta_max 28.5280
_cell_measurement_theta_min 3.5470
_cell_volume 15271.7(3)
_computing_cell_refinement
;
CrysAlisPro, Agilent Technologies,
Version 1.171.37.35 (release 13-08-2014 CrysAlis171 .NET)
(compiled Aug 13 2014,18:06:01)
;
_computing_data_collection
;
CrysAlisPro, Agilent Technologies,
Version 1.171.37.35 (release 13-08-2014 CrysAlis171 .NET)
(compiled Aug 13 2014,18:06:01)
;
_computing_data_reduction
;
CrysAlisPro, Agilent Technologies,
Version 1.171.37.35 (release 13-08-2014 CrysAlis171 .NET)
(compiled Aug 13 2014,18:06:01)
;
_computing_molecular_graphics 'Olex2 (Dolomanov et al., 2009)'
_computing_publication_material 'Olex2 (Dolomanov et al., 2009)'
_computing_structure_refinement 'ShelXL (Sheldrick, 2015)'
_computing_structure_solution 'ShelXS (Sheldrick, 2008)'
_diffrn_ambient_temperature 293(2)
_diffrn_detector 'CCD plate'
_diffrn_detector_area_resol_mean 16.2312
_diffrn_detector_type Eos
_diffrn_measured_fraction_theta_full 0.997
_diffrn_measured_fraction_theta_max 0.997
_diffrn_measurement_details
;
#__ type_ start__ end____ width___ exp.time_
  1 omega  -75.00  -49.80   0.4000    7.5000
omega____ theta____ kappa____ phi______ frames
    -      -20.9984  126.0000  143.0000 63

#__ type_ start__ end____ width___ exp.time_
  2 omega  -86.00  -60.80   0.4000    7.5000
omega____ theta____ kappa____ phi______ frames
    -      -20.9984  144.0000  -48.0000 63

#__ type_ start__ end____ width___ exp.time_
  3 omega    3.00   28.20   0.4000    7.5000
omega____ theta____ kappa____ phi______ frames
    -       23.6546 -126.0000   66.0000 63

#__ type_ start__ end____ width___ exp.time_
  4 omega   15.00   94.20   0.4000    7.5000
omega____ theta____ kappa____ phi______ frames
    -       23.6546 -144.0000 -101.0000 198

#__ type_ start__ end____ width___ exp.time_
  5 omega -104.00  -74.80   0.4000    7.5000
omega____ theta____ kappa____ phi______ frames
    -      -20.9984  178.0000 -150.0000 73

#__ type_ start__ end____ width___ exp.time_
  6 omega   60.00   94.00   0.4000    7.5000
omega____ theta____ kappa____ phi______ frames
    -       23.6546   57.0000   60.0000 85

#__ type_ start__ end____ width___ exp.time_
  7 omega   37.00   92.20   0.4000    7.5000
omega____ theta____ kappa____ phi______ frames
    -       23.6546   57.0000 -180.0000 138

#__ type_ start__ end____ width___ exp.time_
  8 omega  -46.00   48.00   0.4000    7.5000
omega____ theta____ kappa____ phi______ frames
    -       23.6546  -57.0000   30.0000 235

#__ type_ start__ end____ width___ exp.time_
  9 omega    2.00   28.00   0.4000    7.5000
omega____ theta____ kappa____ phi______ frames
    -       23.6546   57.0000   60.0000 65

#__ type_ start__ end____ width___ exp.time_
 10 omega   38.00   65.20   0.4000    7.5000
omega____ theta____ kappa____ phi______ frames
    -       23.6546  178.0000 -150.0000 68

#__ type_ start__ end____ width___ exp.time_
 11 omega   55.80  105.00   0.4000    7.5000
omega____ theta____ kappa____ phi______ frames
    -       23.6546  178.0000 -120.0000 123

#__ type_ start__ end____ width___ exp.time_
 12 omega   -9.00   98.20   0.4000    7.5000
omega____ theta____ kappa____ phi______ frames
    -       23.6546   37.0000  -30.0000 268
;
_diffrn_measurement_device 'four-circle diffractometer'
_diffrn_measurement_device_type 'Xcalibur, Eos, Gemini'
_diffrn_measurement_method '\w scans'
_diffrn_orient_matrix_UB_11 -0.0203541000
_diffrn_orient_matrix_UB_12 -0.0010147000
_diffrn_orient_matrix_UB_13 0.0062960000
_diffrn_orient_matrix_UB_21 -0.0070092000
_diffrn_orient_matrix_UB_22 -0.0041750000
_diffrn_orient_matrix_UB_23 -0.0227840000
_diffrn_orient_matrix_UB_31 0.0011026000
_diffrn_orient_matrix_UB_32 -0.0455940000
_diffrn_orient_matrix_UB_33 0.0019484000
_diffrn_radiation_monochromator graphite
_diffrn_radiation_probe x-ray
_diffrn_radiation_type MoK\a
_diffrn_radiation_wavelength 0.71073
_diffrn_reflns_av_R_equivalents 0.0514
_diffrn_reflns_av_unetI/netI 0.0417
_diffrn_reflns_Laue_measured_fraction_full 0.997
_diffrn_reflns_Laue_measured_fraction_max 0.997
_diffrn_reflns_limit_h_max 39
_diffrn_reflns_limit_h_min -41
_diffrn_reflns_limit_k_max 18
_diffrn_reflns_limit_k_min -19
_diffrn_reflns_limit_l_max 33
_diffrn_reflns_limit_l_min -37
_diffrn_reflns_number 72563
_diffrn_reflns_point_group_measured_fraction_full 0.997
_diffrn_reflns_point_group_measured_fraction_max 0.997
_diffrn_reflns_theta_full 25.242
_diffrn_reflns_theta_max 26.370
_diffrn_reflns_theta_min 1.779
_diffrn_source 'Enhance (Mo) X-ray Source'
_exptl_absorpt_coefficient_mu 1.171
_exptl_absorpt_correction_T_max 1.00000
_exptl_absorpt_correction_T_min 0.79867
_exptl_absorpt_correction_type multi-scan
_exptl_absorpt_process_details
;
CrysAlisPro, Agilent Technologies,
Version 1.171.37.35 (release 13-08-2014 CrysAlis171 .NET)
(compiled Aug 13 2014,18:06:01)
Empirical absorption correction using spherical harmonics,
 implemented in SCALE3 ABSPACK scaling algorithm.
;
_exptl_crystal_colour red
_exptl_crystal_colour_primary red
_exptl_crystal_density_diffrn 1.420
_exptl_crystal_description prism
_exptl_crystal_F_000 6512
_exptl_crystal_size_max 0.25
_exptl_crystal_size_mid 0.19
_exptl_crystal_size_min 0.18
_refine_diff_density_max 0.589
_refine_diff_density_min -0.495
_refine_diff_density_rms 0.091
_refine_ls_extinction_method none
_refine_ls_goodness_of_fit_ref 1.038
_refine_ls_hydrogen_treatment constr
_refine_ls_matrix_type full
_refine_ls_number_parameters 766
_refine_ls_number_reflns 15589
_refine_ls_number_restraints 37
_refine_ls_restrained_S_all 1.055
_refine_ls_R_factor_all 0.0485
_refine_ls_R_factor_gt 0.0361
_refine_ls_shift/su_max 0.004
_refine_ls_shift/su_mean 0.000
_refine_ls_structure_factor_coef Fsqd
_refine_ls_weighting_details
;
 w=1/[\s^2^(Fo^2^)+(0.0500P)^2^]
 where P=(Fo^2^+2Fc^2^)/3
;
_refine_ls_weighting_scheme calc
_refine_ls_wR_factor_gt 0.0887
_refine_ls_wR_factor_ref 0.0937
_reflns_Friedel_coverage 0.000
_reflns_number_gt 12445
_reflns_number_total 15589
_reflns_threshold_expression 'I > 2\s(I)'
_cod_data_source_file c8dt02648c3.cif
_cod_data_source_block 201610168b
_cod_depositor_comments 'Adding full bibliography for 7047486--7047489.cif.'
_cod_database_code 7047486
_shelxl_version_number 2013-2
_chemical_oxdiff_formula C37H42N1O3S1P2Pd1
_shelx_space_group_comment
;
The symmetry employed for this shelxl refinement is uniquely defined
by the following loop, which should always be used as a source of
symmetry information in preference to the above space-group names.
They are only intended as comments.
;
_reflns_odcompleteness_completeness 99.73
_reflns_odcompleteness_iscentric 1
_reflns_odcompleteness_theta 26.32
_olex2_refinement_description
;
1. Fixed Uiso
 At 1.2 times of:
  All C(H) groups
2. Rigid bond restraints
 C56, C57
 with sigma for 1-2 distances of 0.01 and sigma for 1-3 distances of 0.02
3. Uiso/Uaniso restraints and constraints
Uanis(C63) \\sim Ueq: with sigma of 0.01 and sigma for terminal atoms of 0.02
Uanis(C57) \\sim Ueq: with sigma of 0.005 and sigma for terminal atoms of 0.001
Uanis(C56) \\sim Ueq: with sigma of 0.005 and sigma for terminal atoms of 0.01
Uanis(C30) \\sim Ueq, Uanis(C29) \\sim Ueq, Uanis(C62) \\sim Ueq: with sigma of
0.01 and sigma for terminal atoms of 0.02
4.a Aromatic/amide H refined with riding coordinates:
 C2(H2), C3(H3), C4(H4), C5(H5), C6(H6), C8(H8), C9(H9), C10(H10), C11(H11),
 C12(H12), C14(H14), C15(H15), C16(H16), C17(H17), C18(H18), C20(H20), C21(H21),
  C22(H22), C23(H23), C24(H24), C26(H26), C27(H27), C28(H28), C29(H29),
 C30(H30), C32(H32), C33(H33), C34(H34), C35(H35), C36(H36), C38(H38), C39(H39),
  C40(H40), C41(H41), C42(H42), C44(H44), C45(H45), C46(H46), C47(H47),
 C48(H48), C50(H50), C51(H51), C52(H52), C53(H53), C54(H54), C56(H56), C57(H57),
  C58(H58), C59(H59), C60(H60), C62(H62), C63(H63), C64(H64), C65(H65),
 C66(H66), C68(H68), C69(H69), C70(H70), C71(H71), C72(H72)
;
_olex2_submission_special_instructions 'No special instructions were received'

loop_
_space_group_symop_operation_xyz
'x, y, z'
'-x, y, -z+1/2'
'x+1/2, y+1/2, z'
'-x+1/2, y+1/2, -z+1/2'
'-x, -y, -z'
'x, -y, z-1/2'
'-x+1/2, -y+1/2, -z'
'x+1/2, -y+1/2, z-1/2'

loop_
_atom_site_label
_atom_site_type_symbol
_atom_site_fract_x
_atom_site_fract_y
_atom_site_fract_z
_atom_site_U_iso_or_equiv
_atom_site_adp_type
_atom_site_occupancy
_atom_site_site_symmetry_order
_atom_site_calc_flag
_atom_site_refinement_flags_posn
_atom_site_refinement_flags_adp
Pd1 Pd 0.59162(2) 0.76345(2) 0.46469(2) 0.02996(7) Uani 1 1 d . .
Pd2 Pd 0.62055(2) 0.65283(2) 0.52660(2) 0.03156(7) Uani 1 1 d . .
Pd3 Pd 0.62248(2) 0.92084(2) 0.47500(2) 0.03283(7) Uani 1 1 d . .
Pd4 Pd 0.59909(2) 0.70664(2) 0.38130(2) 0.03265(7) Uani 1 1 d . .
S1 S 0.64577(3) 0.89128(6) 0.55095(3) 0.0449(2) Uani 1 1 d . .
S2 S 0.60940(3) 0.84813(6) 0.35005(3) 0.0418(2) Uani 1 1 d . .
S3 S 0.62621(3) 0.53825(5) 0.47289(3) 0.0440(2) Uani 1 1 d . .
P1 P 0.60558(3) 0.79450(5) 0.53823(3) 0.0333(2) Uani 1 1 d . .
P2 P 0.58879(3) 0.86952(5) 0.41115(3) 0.0326(2) Uani 1 1 d . .
P3 P 0.58763(3) 0.62303(5) 0.44164(3) 0.03051(19) Uani 1 1 d . .
P4 P 0.65742(3) 0.61005(5) 0.59006(3) 0.0359(2) Uani 1 1 d . .
P5 P 0.65618(3) 1.04805(5) 0.46373(3) 0.0352(2) Uani 1 1 d . .
P6 P 0.61320(3) 0.61021(6) 0.32634(3) 0.0405(2) Uani 1 1 d . .
C1 C 0.56186(13) 0.8137(2) 0.57070(12) 0.0442(9) Uani 1 1 d . .
C2 C 0.56662(16) 0.8448(3) 0.61417(15) 0.0642(12) Uani 1 1 d . .
H2 H 0.5924 0.8594 0.6264 0.077 Uiso 1 1 calc R .
C3 C 0.5331(2) 0.8541(3) 0.63950(19) 0.0881(18) Uani 1 1 d . .
H3 H 0.5366 0.8733 0.6689 0.106 Uiso 1 1 calc R .
C4 C 0.4948(2) 0.8352(4) 0.6214(2) 0.0928(19) Uani 1 1 d . .
H4 H 0.4723 0.8424 0.6382 0.111 Uiso 1 1 calc R .
C5 C 0.48995(17) 0.8059(4) 0.5787(2) 0.0873(17) Uani 1 1 d . .
H5 H 0.4640 0.7939 0.5661 0.105 Uiso 1 1 calc R .
C6 C 0.52347(14) 0.7936(3) 0.55358(17) 0.0638(12) Uani 1 1 d . .
H6 H 0.5198 0.7714 0.5248 0.077 Uiso 1 1 calc R .
C7 C 0.53542(11) 0.8999(2) 0.40381(11) 0.0361(8) Uani 1 1 d . .
C8 C 0.51853(13) 0.9485(3) 0.43658(14) 0.0549(11) Uani 1 1 d . .
H8 H 0.5350 0.9678 0.4609 0.066 Uiso 1 1 calc R .
C9 C 0.47799(15) 0.9688(3) 0.43383(17) 0.0678(13) Uani 1 1 d . .
H9 H 0.4675 1.0024 0.4561 0.081 Uiso 1 1 calc R .
C10 C 0.45323(15) 0.9410(3) 0.39969(17) 0.0665(13) Uani 1 1 d . .
H10 H 0.4257 0.9548 0.3983 0.080 Uiso 1 1 calc R .
C11 C 0.46866(15) 0.8922(4) 0.36678(18) 0.0796(15) Uani 1 1 d . .
H11 H 0.4516 0.8731 0.3429 0.096 Uiso 1 1 calc R .
C12 C 0.50953(14) 0.8712(3) 0.36890(15) 0.0642(12) Uani 1 1 d . .
H12 H 0.5197 0.8374 0.3466 0.077 Uiso 1 1 calc R .
C13 C 0.53654(11) 0.5771(2) 0.43888(11) 0.0358(8) Uani 1 1 d . .
C14 C 0.50462(12) 0.6297(2) 0.42406(12) 0.0450(9) Uani 1 1 d . .
H14 H 0.5095 0.6872 0.4173 0.054 Uiso 1 1 calc R .
C15 C 0.46557(13) 0.5978(3) 0.41916(14) 0.0615(12) Uani 1 1 d . .
H15 H 0.4444 0.6337 0.4088 0.074 Uiso 1 1 calc R .
C16 C 0.45778(15) 0.5135(3) 0.42939(15) 0.0682(13) Uani 1 1 d . .
H16 H 0.4313 0.4923 0.4267 0.082 Uiso 1 1 calc R .
C17 C 0.48900(16) 0.4610(3) 0.44350(16) 0.0686(13) Uani 1 1 d . .
H17 H 0.4838 0.4035 0.4499 0.082 Uiso 1 1 calc R .
C18 C 0.52880(13) 0.4922(2) 0.44848(14) 0.0523(10) Uani 1 1 d . .
H18 H 0.5499 0.4557 0.4582 0.063 Uiso 1 1 calc R .
C19 C 0.66077(11) 0.4933(2) 0.59921(12) 0.0412(9) Uani 1 1 d . .
C20 C 0.67720(14) 0.4440(2) 0.56624(14) 0.0558(11) Uani 1 1 d . .
H20 H 0.6869 0.4708 0.5413 0.067 Uiso 1 1 calc R .
C21 C 0.67918(16) 0.3554(3) 0.57030(18) 0.0706(14) Uani 1 1 d . .
H21 H 0.6907 0.3229 0.5483 0.085 Uiso 1 1 calc R .
C22 C 0.66441(18) 0.3150(3) 0.6064(2) 0.0809(17) Uani 1 1 d . .
H22 H 0.6659 0.2552 0.6089 0.097 Uiso 1 1 calc R .
C23 C 0.64757(18) 0.3619(3) 0.63850(19) 0.0838(16) Uani 1 1 d . .
H23 H 0.6371 0.3338 0.6626 0.101 Uiso 1 1 calc R .
C24 C 0.64568(15) 0.4517(3) 0.63588(15) 0.0622(12) Uani 1 1 d . .
H24 H 0.6345 0.4834 0.6583 0.075 Uiso 1 1 calc R .
C25 C 0.64077(13) 0.6505(2) 0.64304(13) 0.0482(10) Uani 1 1 d . .
C26 C 0.59938(15) 0.6496(3) 0.64956(15) 0.0632(12) Uani 1 1 d . .
H26 H 0.5811 0.6325 0.6262 0.076 Uiso 1 1 calc R .
C27 C 0.58487(19) 0.6734(4) 0.68992(18) 0.0819(15) Uani 1 1 d . .
H27 H 0.5571 0.6712 0.6937 0.098 Uiso 1 1 calc R .
C28 C 0.6102(3) 0.6994(5) 0.7230(2) 0.115(2) Uani 1 1 d . .
H28 H 0.6000 0.7187 0.7495 0.138 Uiso 1 1 calc R .
C29 C 0.6512(3) 0.6983(6) 0.7189(3) 0.143(3) Uani 1 1 d . U
H29 H 0.6691 0.7121 0.7431 0.171 Uiso 1 1 calc R .
C30 C 0.6662(2) 0.6760(4) 0.67724(19) 0.107(2) Uani 1 1 d . U
H30 H 0.6939 0.6790 0.6736 0.129 Uiso 1 1 calc R .
C31 C 0.71080(11) 0.6418(2) 0.58873(13) 0.0422(9) Uani 1 1 d . .
C32 C 0.74137(13) 0.6005(3) 0.61456(15) 0.0572(11) Uani 1 1 d . .
H32 H 0.7352 0.5556 0.6335 0.069 Uiso 1 1 calc R .
C33 C 0.78112(14) 0.6268(3) 0.61177(17) 0.0663(13) Uani 1 1 d . .
H33 H 0.8017 0.5995 0.6292 0.080 Uiso 1 1 calc R .
C34 C 0.79083(13) 0.6930(3) 0.58353(17) 0.0638(13) Uani 1 1 d . .
H34 H 0.8178 0.7099 0.5820 0.077 Uiso 1 1 calc R .
C35 C 0.76098(14) 0.7333(3) 0.55804(17) 0.0632(12) Uani 1 1 d . .
H35 H 0.7675 0.7780 0.5391 0.076 Uiso 1 1 calc R .
C36 C 0.72069(12) 0.7079(2) 0.56022(14) 0.0486(10) Uani 1 1 d . .
H36 H 0.7004 0.7353 0.5425 0.058 Uiso 1 1 calc R .
C37 C 0.70347(11) 1.0587(2) 0.49860(12) 0.0410(9) Uani 1 1 d . .
C38 C 0.72850(12) 0.9878(2) 0.50531(13) 0.0472(9) Uani 1 1 d . .
H38 H 0.7211 0.9355 0.4918 0.057 Uiso 1 1 calc R .
C39 C 0.76416(13) 0.9930(3) 0.53150(15) 0.0592(11) Uani 1 1 d . .
H39 H 0.7806 0.9444 0.5355 0.071 Uiso 1 1 calc R .
C40 C 0.77588(15) 1.0694(3) 0.55188(17) 0.0739(14) Uani 1 1 d . .
H40 H 0.8001 1.0728 0.5695 0.089 Uiso 1 1 calc R .
C41 C 0.75123(18) 1.1408(3) 0.5459(2) 0.096(2) Uani 1 1 d . .
H41 H 0.7586 1.1925 0.5600 0.115 Uiso 1 1 calc R .
C42 C 0.71572(15) 1.1362(3) 0.51926(18) 0.0758(16) Uani 1 1 d . .
H42 H 0.6997 1.1853 0.5149 0.091 Uiso 1 1 calc R .
C43 C 0.62808(11) 1.1451(2) 0.47715(12) 0.0385(8) Uani 1 1 d . .
C44 C 0.60169(15) 1.1415(2) 0.51068(15) 0.0622(12) Uani 1 1 d . .
H44 H 0.5971 1.0892 0.5247 0.075 Uiso 1 1 calc R .
C45 C 0.58162(18) 1.2163(3) 0.52399(17) 0.0840(17) Uani 1 1 d . .
H45 H 0.5640 1.2139 0.5469 0.101 Uiso 1 1 calc R .
C46 C 0.58830(17) 1.2925(3) 0.50285(16) 0.0698(14) Uani 1 1 d . .
H46 H 0.5752 1.3422 0.5117 0.084 Uiso 1 1 calc R .
C47 C 0.61363(15) 1.2970(2) 0.46930(14) 0.0574(11) Uani 1 1 d . .
H47 H 0.6176 1.3493 0.4550 0.069 Uiso 1 1 calc R .
C48 C 0.63345(13) 1.2242(2) 0.45644(13) 0.0488(10) Uani 1 1 d . .
H48 H 0.6509 1.2278 0.4333 0.059 Uiso 1 1 calc R .
C49 C 0.67077(12) 1.0734(2) 0.40766(13) 0.0434(9) Uani 1 1 d . .
C50 C 0.70959(15) 1.1011(3) 0.39886(16) 0.0620(12) Uani 1 1 d . .
H50 H 0.7299 1.1037 0.4219 0.074 Uiso 1 1 calc R .
C51 C 0.71832(19) 1.1251(4) 0.3554(2) 0.0869(17) Uani 1 1 d . .
H51 H 0.7443 1.1442 0.3499 0.104 Uiso 1 1 calc R .
C52 C 0.6891(2) 1.1207(4) 0.3215(2) 0.095(2) Uani 1 1 d . .
H52 H 0.6952 1.1366 0.2928 0.113 Uiso 1 1 calc R .
C53 C 0.6504(2) 1.0926(3) 0.32911(17) 0.0845(17) Uani 1 1 d . .
H53 H 0.6306 1.0897 0.3056 0.101 Uiso 1 1 calc R .
C54 C 0.64106(15) 1.0685(2) 0.37268(14) 0.0574(11) Uani 1 1 d . .
H54 H 0.6151 1.0495 0.3779 0.069 Uiso 1 1 calc R .
C55 C 0.66551(15) 0.6182(3) 0.31147(17) 0.0620(12) Uani 1 1 d . .
C56 C 0.69479(17) 0.6351(4) 0.3448(2) 0.0900(17) Uani 1 1 d . U
H56 H 0.6874 0.6435 0.3739 0.108 Uiso 1 1 calc R .
C57 C 0.7355(2) 0.6398(5) 0.3357(3) 0.125(2) Uani 1 1 d . U
H57 H 0.7554 0.6501 0.3585 0.149 Uiso 1 1 calc R .
C58 C 0.7455(3) 0.6294(7) 0.2936(3) 0.161(4) Uani 1 1 d . .
H58 H 0.7725 0.6369 0.2872 0.194 Uiso 1 1 calc R .
C59 C 0.7179(3) 0.6085(7) 0.2598(3) 0.160(4) Uani 1 1 d . .
H59 H 0.7262 0.5978 0.2312 0.192 Uiso 1 1 calc R .
C60 C 0.6775(2) 0.6032(5) 0.2683(2) 0.118(2) Uani 1 1 d . .
H60 H 0.6582 0.5898 0.2453 0.141 Uiso 1 1 calc R .
C61 C 0.58252(14) 0.6237(3) 0.27353(13) 0.0537(11) Uani 1 1 d . .
C62 C 0.5673(2) 0.7030(3) 0.26245(17) 0.0928(19) Uani 1 1 d . U
H62 H 0.5735 0.7498 0.2811 0.111 Uiso 1 1 calc R .
C63 C 0.5427(3) 0.7147(4) 0.2237(2) 0.117(2) Uani 1 1 d . U
H63 H 0.5323 0.7694 0.2171 0.141 Uiso 1 1 calc R .
C64 C 0.5336(2) 0.6501(4) 0.19574(18) 0.109(2) Uani 1 1 d . .
H64 H 0.5174 0.6593 0.1696 0.131 Uiso 1 1 calc R .
C65 C 0.54828(19) 0.5703(4) 0.20607(17) 0.0930(19) Uani 1 1 d . .
H65 H 0.5419 0.5242 0.1870 0.112 Uiso 1 1 calc R .
C66 C 0.57255(16) 0.5573(3) 0.24442(14) 0.0711(14) Uani 1 1 d . .
H66 H 0.5825 0.5022 0.2509 0.085 Uiso 1 1 calc R .
C67 C 0.60741(13) 0.4947(2) 0.33755(12) 0.0455(9) Uani 1 1 d . .
C68 C 0.63974(16) 0.4373(3) 0.33818(15) 0.0654(13) Uani 1 1 d . .
H68 H 0.6658 0.4566 0.3332 0.079 Uiso 1 1 calc R .
C69 C 0.6326(2) 0.3494(3) 0.34649(18) 0.0878(18) Uani 1 1 d . .
H69 H 0.6543 0.3109 0.3478 0.105 Uiso 1 1 calc R .
C70 C 0.5944(2) 0.3197(3) 0.35261(17) 0.0824(17) Uani 1 1 d . .
H70 H 0.5899 0.2610 0.3566 0.099 Uiso 1 1 calc R .
C71 C 0.56268(19) 0.3769(3) 0.35279(17) 0.0797(16) Uani 1 1 d . .
H71 H 0.5367 0.3574 0.3577 0.096 Uiso 1 1 calc R .
C72 C 0.56957(16) 0.4636(3) 0.34569(15) 0.0659(13) Uani 1 1 d . .
H72 H 0.5480 0.5020 0.3464 0.079 Uiso 1 1 calc R .

loop_
_atom_site_aniso_label
_atom_site_aniso_U_11
_atom_site_aniso_U_22
_atom_site_aniso_U_33
_atom_site_aniso_U_23
_atom_site_aniso_U_13
_atom_site_aniso_U_12
Pd1 0.03712(15) 0.02278(12) 0.02938(15) -0.00111(9) -0.00237(11) -0.00102(10)
Pd2 0.03359(15) 0.02619(13) 0.03418(15) 0.00213(10) -0.00312(11) 0.00093(10)
Pd3 0.03715(16) 0.02314(12) 0.03753(16) -0.00222(10) -0.00265(11) -0.00249(10)
Pd4 0.03748(16) 0.03042(13) 0.03000(15) -0.00265(10) 0.00178(11) -0.00135(11)
S1 0.0556(6) 0.0367(5) 0.0408(6) -0.0016(4) -0.0083(4) -0.0109(4)
S2 0.0515(6) 0.0372(5) 0.0370(5) 0.0021(4) 0.0062(4) -0.0022(4)
S3 0.0477(6) 0.0302(4) 0.0525(6) -0.0055(4) -0.0099(4) 0.0103(4)
P1 0.0424(5) 0.0272(4) 0.0299(5) -0.0019(3) -0.0013(4) -0.0004(4)
P2 0.0386(5) 0.0250(4) 0.0335(5) 0.0007(3) -0.0024(4) -0.0003(4)
P3 0.0336(5) 0.0246(4) 0.0328(5) -0.0028(3) -0.0010(4) -0.0009(3)
P4 0.0379(5) 0.0328(4) 0.0360(5) 0.0010(4) -0.0047(4) 0.0006(4)
P5 0.0384(5) 0.0234(4) 0.0433(6) -0.0007(4) -0.0003(4) -0.0008(4)
P6 0.0527(6) 0.0352(5) 0.0341(5) -0.0046(4) 0.0068(4) 0.0016(4)
C1 0.059(3) 0.0314(18) 0.043(2) -0.0029(15) 0.0083(18) -0.0004(17)
C2 0.077(3) 0.059(3) 0.058(3) -0.007(2) 0.013(2) 0.006(2)
C3 0.124(5) 0.080(4) 0.065(4) -0.012(3) 0.046(4) 0.008(4)
C4 0.093(5) 0.081(4) 0.112(5) -0.015(3) 0.061(4) -0.011(3)
C5 0.063(4) 0.087(4) 0.115(5) -0.025(3) 0.034(3) -0.018(3)
C6 0.057(3) 0.057(3) 0.079(3) -0.018(2) 0.015(2) -0.015(2)
C7 0.040(2) 0.0303(17) 0.038(2) 0.0052(14) -0.0003(16) 0.0019(15)
C8 0.053(3) 0.057(2) 0.055(3) -0.008(2) 0.004(2) 0.007(2)
C9 0.057(3) 0.075(3) 0.073(3) -0.009(3) 0.017(3) 0.016(2)
C10 0.048(3) 0.080(3) 0.071(3) 0.012(3) 0.005(2) 0.013(2)
C11 0.051(3) 0.111(4) 0.074(4) -0.007(3) -0.021(3) 0.011(3)
C12 0.049(3) 0.085(3) 0.057(3) -0.018(2) -0.011(2) 0.016(2)
C13 0.042(2) 0.0368(18) 0.0286(19) -0.0056(14) -0.0011(15) -0.0043(15)
C14 0.041(2) 0.050(2) 0.044(2) -0.0001(17) -0.0011(17) -0.0016(17)
C15 0.040(3) 0.090(3) 0.054(3) -0.011(2) -0.001(2) 0.003(2)
C16 0.048(3) 0.092(4) 0.065(3) -0.018(3) 0.006(2) -0.025(3)
C17 0.077(4) 0.059(3) 0.070(3) -0.007(2) 0.012(3) -0.035(3)
C18 0.056(3) 0.039(2) 0.062(3) 0.0012(18) 0.001(2) -0.0087(18)
C19 0.045(2) 0.0369(18) 0.040(2) 0.0044(15) -0.0108(17) -0.0009(16)
C20 0.070(3) 0.042(2) 0.055(3) -0.0026(18) -0.002(2) 0.004(2)
C21 0.087(4) 0.040(2) 0.084(4) -0.008(2) -0.004(3) 0.008(2)
C22 0.101(4) 0.033(2) 0.105(5) 0.005(3) -0.018(4) -0.001(3)
C23 0.113(5) 0.053(3) 0.085(4) 0.028(3) 0.010(3) -0.003(3)
C24 0.080(3) 0.049(2) 0.059(3) 0.012(2) 0.007(2) 0.001(2)
C25 0.060(3) 0.049(2) 0.036(2) -0.0013(16) -0.0016(19) 0.0039(19)
C26 0.066(3) 0.078(3) 0.047(3) -0.001(2) 0.011(2) 0.010(2)
C27 0.094(4) 0.095(4) 0.059(4) 0.005(3) 0.021(3) 0.021(3)
C28 0.149(7) 0.135(6) 0.065(4) -0.020(4) 0.035(5) 0.030(5)
C29 0.155(7) 0.184(7) 0.089(5) -0.055(5) 0.006(5) -0.013(6)
C30 0.094(4) 0.159(5) 0.069(4) -0.057(4) 0.010(3) -0.021(4)
C31 0.034(2) 0.0399(19) 0.051(2) -0.0069(16) -0.0057(17) 0.0019(16)
C32 0.051(3) 0.046(2) 0.072(3) 0.000(2) -0.017(2) 0.0025(19)
C33 0.043(3) 0.060(3) 0.093(4) -0.012(2) -0.022(2) 0.010(2)
C34 0.038(2) 0.059(3) 0.094(4) -0.026(3) 0.000(2) -0.002(2)
C35 0.052(3) 0.058(3) 0.080(3) -0.005(2) 0.007(2) -0.009(2)
C36 0.040(2) 0.045(2) 0.060(3) 0.0044(18) -0.0040(19) -0.0020(17)
C37 0.041(2) 0.0328(18) 0.049(2) -0.0015(15) 0.0009(17) -0.0039(15)
C38 0.041(2) 0.040(2) 0.060(3) -0.0038(17) 0.0009(19) -0.0030(17)
C39 0.043(2) 0.057(3) 0.077(3) 0.010(2) -0.004(2) 0.006(2)
C40 0.053(3) 0.088(4) 0.077(4) -0.013(3) -0.018(3) -0.003(3)
C41 0.084(4) 0.072(3) 0.124(5) -0.043(3) -0.044(4) 0.000(3)
C42 0.063(3) 0.046(2) 0.115(4) -0.024(2) -0.024(3) 0.004(2)
C43 0.046(2) 0.0238(16) 0.045(2) -0.0031(14) 0.0032(17) 0.0016(15)
C44 0.084(3) 0.036(2) 0.069(3) 0.0080(19) 0.025(3) 0.008(2)
C45 0.120(5) 0.057(3) 0.081(4) 0.005(2) 0.053(3) 0.031(3)
C46 0.098(4) 0.043(2) 0.069(3) -0.001(2) 0.014(3) 0.025(2)
C47 0.083(3) 0.031(2) 0.058(3) 0.0007(17) 0.006(2) 0.008(2)
C48 0.060(3) 0.0320(19) 0.056(3) 0.0002(16) 0.009(2) 0.0025(17)
C49 0.053(2) 0.0271(17) 0.051(2) 0.0041(15) 0.0106(19) 0.0047(16)
C50 0.062(3) 0.056(3) 0.070(3) 0.013(2) 0.018(2) 0.007(2)
C51 0.082(4) 0.093(4) 0.090(5) 0.025(3) 0.040(4) 0.012(3)
C52 0.135(6) 0.089(4) 0.064(4) 0.023(3) 0.041(4) 0.015(4)
C53 0.128(6) 0.073(3) 0.051(3) 0.015(2) 0.001(3) 0.006(3)
C54 0.069(3) 0.049(2) 0.054(3) 0.0027(19) -0.001(2) -0.001(2)
C55 0.063(3) 0.054(3) 0.071(3) -0.008(2) 0.020(3) -0.003(2)
C56 0.071(3) 0.102(3) 0.099(3) -0.039(3) 0.021(3) -0.006(3)
C57 0.092(4) 0.141(4) 0.141(4) -0.041(4) 0.015(3) -0.007(3)
C58 0.087(6) 0.264(11) 0.140(8) -0.050(7) 0.057(6) -0.043(6)
C59 0.107(7) 0.269(12) 0.112(7) 0.008(7) 0.067(6) 0.003(7)
C60 0.089(5) 0.195(8) 0.074(4) 0.007(4) 0.039(4) 0.013(5)
C61 0.069(3) 0.050(2) 0.041(2) -0.0081(18) -0.001(2) 0.004(2)
C62 0.145(5) 0.064(3) 0.064(3) -0.003(2) -0.032(3) 0.014(3)
C63 0.181(6) 0.097(4) 0.069(4) 0.003(3) -0.033(4) 0.037(4)
C64 0.165(7) 0.111(5) 0.047(3) -0.012(3) -0.028(4) 0.031(5)
C65 0.109(5) 0.114(5) 0.053(3) -0.026(3) -0.018(3) -0.005(4)
C66 0.100(4) 0.068(3) 0.043(3) -0.014(2) -0.011(3) 0.006(3)
C67 0.066(3) 0.0369(19) 0.034(2) -0.0065(15) 0.0052(18) 0.0028(18)
C68 0.080(4) 0.053(3) 0.062(3) 0.002(2) -0.003(3) 0.010(2)
C69 0.133(6) 0.047(3) 0.081(4) 0.003(2) -0.004(4) 0.024(3)
C70 0.132(6) 0.045(3) 0.071(4) 0.001(2) 0.011(3) -0.014(3)
C71 0.109(5) 0.057(3) 0.075(4) -0.009(2) 0.023(3) -0.023(3)
C72 0.080(4) 0.047(2) 0.073(3) -0.006(2) 0.021(3) -0.002(2)

loop_
_atom_type_symbol
_atom_type_description
_atom_type_scat_dispersion_real
_atom_type_scat_dispersion_imag
_atom_type_scat_source
C C 0.0033 0.0016 'International Tables Vol C Tables 4.2.6.8 and 6.1.1.4'
H H 0.0000 0.0000 'International Tables Vol C Tables 4.2.6.8 and 6.1.1.4'
P P 0.1023 0.0942 'International Tables Vol C Tables 4.2.6.8 and 6.1.1.4'
Pd Pd -0.9988 1.0072 'International Tables Vol C Tables 4.2.6.8 and 6.1.1.4'
S S 0.1246 0.1234 'International Tables Vol C Tables 4.2.6.8 and 6.1.1.4'

loop_
_geom_angle_atom_site_label_1
_geom_angle_atom_site_label_2
_geom_angle_atom_site_label_3
_geom_angle
Pd2 Pd1 Pd4 112.929(11)
Pd3 Pd1 Pd2 113.212(11)
Pd3 Pd1 Pd4 110.651(12)
P1 Pd1 Pd2 54.45(2)
P1 Pd1 Pd3 68.96(2)
P1 Pd1 Pd4 161.77(3)
P1 Pd1 P2 121.55(3)
P1 Pd1 P3 119.93(3)
P2 Pd1 Pd2 161.22(3)
P2 Pd1 Pd3 54.61(2)
P2 Pd1 Pd4 65.42(2)
P3 Pd1 Pd2 66.92(2)
P3 Pd1 Pd3 157.66(3)
P3 Pd1 Pd4 53.93(2)
P3 Pd1 P2 118.12(3)
Pd1 Pd2 P3 50.015(18)
S3 Pd2 Pd1 92.75(2)
S3 Pd2 P3 45.50(3)
P1 Pd2 Pd1 54.19(2)
P1 Pd2 S3 146.82(3)
P1 Pd2 P3 103.15(3)
P1 Pd2 P4 105.08(3)
P4 Pd2 Pd1 156.16(2)
P4 Pd2 S3 106.38(3)
P4 Pd2 P3 151.68(3)
Pd1 Pd3 P1 49.143(18)
S1 Pd3 Pd1 91.80(2)
S1 Pd3 P1 44.84(3)
P2 Pd3 Pd1 54.73(2)
P2 Pd3 S1 146.52(3)
P2 Pd3 P1 102.45(3)
P2 Pd3 P5 112.78(3)
P5 Pd3 Pd1 163.07(3)
P5 Pd3 S1 100.11(3)
P5 Pd3 P1 144.77(3)
Pd1 Pd4 P2 50.457(19)
S2 Pd4 Pd1 95.05(2)
S2 Pd4 P2 46.09(3)
P3 Pd4 Pd1 54.16(2)
P3 Pd4 S2 149.21(3)
P3 Pd4 P2 103.68(3)
P3 Pd4 P6 104.63(3)
P6 Pd4 Pd1 156.96(3)
P6 Pd4 S2 105.76(3)
P6 Pd4 P2 151.69(3)
P1 S1 Pd3 78.32(4)
P2 S2 Pd4 74.53(4)
P3 S3 Pd2 75.93(4)
Pd1 P1 Pd2 71.36(3)
Pd1 P1 Pd3 61.89(2)
Pd2 P1 Pd3 120.86(4)
S1 P1 Pd1 115.36(5)
S1 P1 Pd2 126.63(5)
S1 P1 Pd3 56.84(3)
C1 P1 Pd1 115.93(13)
C1 P1 Pd2 115.26(12)
C1 P1 Pd3 116.62(12)
C1 P1 S1 108.14(12)
Pd1 P2 Pd4 64.13(2)
Pd3 P2 Pd1 70.66(3)
Pd3 P2 Pd4 122.36(3)
S2 P2 Pd1 121.04(5)
S2 P2 Pd3 129.80(5)
S2 P2 Pd4 59.38(3)
C7 P2 Pd1 105.31(11)
C7 P2 Pd3 114.99(12)
C7 P2 Pd4 110.04(11)
C7 P2 S2 108.23(12)
Pd1 P3 Pd2 63.06(2)
Pd4 P3 Pd1 71.91(3)
Pd4 P3 Pd2 124.49(3)
S3 P3 Pd1 117.24(5)
S3 P3 Pd2 58.58(3)
S3 P3 Pd4 127.38(5)
C13 P3 Pd1 114.78(11)
C13 P3 Pd2 114.53(11)
C13 P3 Pd4 112.75(11)
C13 P3 S3 108.64(12)
C19 P4 Pd2 115.74(11)
C25 P4 Pd2 116.78(13)
C25 P4 C19 103.12(18)
C25 P4 C31 105.76(18)
C31 P4 Pd2 111.28(13)
C31 P4 C19 102.71(17)
C37 P5 Pd3 113.34(11)
C43 P5 Pd3 114.60(12)
C43 P5 C37 103.07(16)
C49 P5 Pd3 118.68(12)
C49 P5 C37 103.96(18)
C49 P5 C43 101.26(16)
C55 P6 Pd4 111.92(15)
C55 P6 C61 105.0(2)
C55 P6 C67 102.9(2)
C61 P6 Pd4 114.80(13)
C67 P6 Pd4 118.37(12)
C67 P6 C61 102.20(18)
C2 C1 P1 121.0(3)
C6 C1 P1 120.5(3)
C6 C1 C2 118.4(4)
C1 C2 H2 119.8
C1 C2 C3 120.3(5)
C3 C2 H2 119.8
C2 C3 H3 119.8
C4 C3 C2 120.4(5)
C4 C3 H3 119.8
C3 C4 H4 120.3
C5 C4 C3 119.4(5)
C5 C4 H4 120.3
C4 C5 H5 119.7
C4 C5 C6 120.5(5)
C6 C5 H5 119.7
C1 C6 C5 120.9(5)
C1 C6 H6 119.5
C5 C6 H6 119.5
C8 C7 P2 119.1(3)
C12 C7 P2 123.6(3)
C12 C7 C8 117.1(4)
C7 C8 H8 119.4
C9 C8 C7 121.2(4)
C9 C8 H8 119.4
C8 C9 H9 119.5
C10 C9 C8 121.1(4)
C10 C9 H9 119.5
C9 C10 H10 120.2
C9 C10 C11 119.5(5)
C11 C10 H10 120.2
C10 C11 H11 119.9
C10 C11 C12 120.3(5)
C12 C11 H11 119.9
C7 C12 C11 120.7(4)
C7 C12 H12 119.6
C11 C12 H12 119.6
C14 C13 P3 117.8(3)
C18 C13 P3 123.2(3)
C18 C13 C14 118.9(4)
C13 C14 H14 119.7
C15 C14 C13 120.7(4)
C15 C14 H14 119.7
C14 C15 H15 119.8
C16 C15 C14 120.4(4)
C16 C15 H15 119.8
C15 C16 H16 120.3
C17 C16 C15 119.4(4)
C17 C16 H16 120.3
C16 C17 H17 119.5
C16 C17 C18 120.9(4)
C18 C17 H17 119.5
C13 C18 C17 119.7(4)
C13 C18 H18 120.2
C17 C18 H18 120.2
C20 C19 P4 117.4(3)
C20 C19 C24 118.9(4)
C24 C19 P4 123.6(3)
C19 C20 H20 119.9
C21 C20 C19 120.2(4)
C21 C20 H20 119.9
C20 C21 H21 119.7
C22 C21 C20 120.6(5)
C22 C21 H21 119.7
C21 C22 H22 119.9
C23 C22 C21 120.1(4)
C23 C22 H22 119.9
C22 C23 H23 119.6
C22 C23 C24 120.9(5)
C24 C23 H23 119.6
C19 C24 H24 120.4
C23 C24 C19 119.3(4)
C23 C24 H24 120.4
C26 C25 P4 118.2(3)
C30 C25 P4 123.9(4)
C30 C25 C26 117.7(4)
C25 C26 H26 119.3
C27 C26 C25 121.3(5)
C27 C26 H26 119.3
C26 C27 H27 119.9
C28 C27 C26 120.2(6)
C28 C27 H27 119.9
C27 C28 H28 119.7
C27 C28 C29 120.6(6)
C29 C28 H28 119.7
C28 C29 H29 120.4
C28 C29 C30 119.3(7)
C30 C29 H29 120.4
C25 C30 C29 120.7(6)
C25 C30 H30 119.7
C29 C30 H30 119.7
C32 C31 P4 121.9(3)
C36 C31 P4 118.5(3)
C36 C31 C32 119.6(4)
C31 C32 H32 120.4
C33 C32 C31 119.2(4)
C33 C32 H32 120.4
C32 C33 H33 119.5
C32 C33 C34 121.1(4)
C34 C33 H33 119.5
C33 C34 H34 120.1
C35 C34 C33 119.8(4)
C35 C34 H34 120.1
C34 C35 H35 119.9
C34 C35 C36 120.2(4)
C36 C35 H35 119.9
C31 C36 C35 120.2(4)
C31 C36 H36 119.9
C35 C36 H36 119.9
C38 C37 P5 119.4(3)
C38 C37 C42 117.8(4)
C42 C37 P5 122.8(3)
C37 C38 H38 119.4
C39 C38 C37 121.2(4)
C39 C38 H38 119.4
C38 C39 H39 119.7
C38 C39 C40 120.6(4)
C40 C39 H39 119.7
C39 C40 H40 120.4
C39 C40 C41 119.2(4)
C41 C40 H40 120.4
C40 C41 H41 119.8
C42 C41 C40 120.4(4)
C42 C41 H41 119.8
C37 C42 H42 119.6
C41 C42 C37 120.8(4)
C41 C42 H42 119.6
C44 C43 P5 118.9(3)
C44 C43 C48 117.9(3)
C48 C43 P5 123.1(3)
C43 C44 H44 119.8
C43 C44 C45 120.5(4)
C45 C44 H44 119.8
C44 C45 H45 120.4
C46 C45 C44 119.2(5)
C46 C45 H45 120.4
C45 C46 H46 119.4
C47 C46 C45 121.2(4)
C47 C46 H46 119.4
C46 C47 H47 120.1
C46 C47 C48 119.7(4)
C48 C47 H47 120.1
C43 C48 H48 119.3
C47 C48 C43 121.5(4)
C47 C48 H48 119.3
C50 C49 P5 122.9(3)
C54 C49 P5 118.0(3)
C54 C49 C50 119.0(4)
C49 C50 H50 119.8
C49 C50 C51 120.4(5)
C51 C50 H50 119.8
C50 C51 H51 119.9
C52 C51 C50 120.3(5)
C52 C51 H51 119.9
C51 C52 H52 119.7
C51 C52 C53 120.7(5)
C53 C52 H52 119.7
C52 C53 H53 120.1
C52 C53 C54 119.8(5)
C54 C53 H53 120.1
C49 C54 C53 119.8(5)
C49 C54 H54 120.1
C53 C54 H54 120.1
C56 C55 P6 118.0(4)
C56 C55 C60 118.7(5)
C60 C55 P6 123.2(4)
C55 C56 H56 119.7
C55 C56 C57 120.6(6)
C57 C56 H56 119.7
C56 C57 H57 120.6
C58 C57 C56 118.9(7)
C58 C57 H57 120.6
C57 C58 H58 118.7
C57 C58 C59 122.7(8)
C59 C58 H58 118.7
C58 C59 H59 120.4
C58 C59 C60 119.1(8)
C60 C59 H59 120.4
C55 C60 H60 120.1
C59 C60 C55 119.9(7)
C59 C60 H60 120.1
C62 C61 P6 119.2(3)
C62 C61 C66 116.9(4)
C66 C61 P6 123.9(3)
C61 C62 H62 119.7
C61 C62 C63 120.7(5)
C63 C62 H62 119.7
C62 C63 H63 119.1
C64 C63 C62 121.8(6)
C64 C63 H63 119.1
C63 C64 H64 120.7
C63 C64 C65 118.7(5)
C65 C64 H64 120.7
C64 C65 H65 119.8
C64 C65 C66 120.4(5)
C66 C65 H65 119.8
C61 C66 H66 119.2
C65 C66 C61 121.6(5)
C65 C66 H66 119.2
C68 C67 P6 122.6(3)
C72 C67 P6 118.8(3)
C72 C67 C68 118.5(4)
C67 C68 H68 120.5
C67 C68 C69 119.1(5)
C69 C68 H68 120.5
C68 C69 H69 119.4
C70 C69 C68 121.1(5)
C70 C69 H69 119.4
C69 C70 H70 120.2
C69 C70 C71 119.6(5)
C71 C70 H70 120.2
C70 C71 H71 120.2
C70 C71 C72 119.6(5)
C72 C71 H71 120.2
C67 C72 C71 122.0(5)
C67 C72 H72 119.0
C71 C72 H72 119.0

loop_
_geom_bond_atom_site_label_1
_geom_bond_atom_site_label_2
_geom_bond_distance
Pd1 Pd2 2.6562(3)
Pd1 Pd3 2.6514(3)
Pd1 Pd4 2.6767(3)
Pd1 P1 2.2734(9)
Pd1 P2 2.2941(8)
Pd1 P3 2.2829(8)
Pd2 S3 2.4114(9)
Pd2 P1 2.2806(8)
Pd2 P3 2.7410(9)
Pd2 P4 2.2866(9)
Pd3 S1 2.3983(10)
Pd3 P1 2.8055(9)
Pd3 P2 2.2907(9)
Pd3 P5 2.2976(9)
Pd4 S2 2.4157(9)
Pd4 P2 2.7053(8)
Pd4 P3 2.2762(9)
Pd4 P6 2.2938(9)
S1 P1 2.0199(12)
S2 P2 2.0223(13)
S3 P3 2.0154(12)
P1 C1 1.817(4)
P2 C7 1.821(4)
P3 C13 1.825(4)
P4 C19 1.831(3)
P4 C25 1.825(4)
P4 C31 1.831(4)
P5 C37 1.826(4)
P5 C43 1.824(3)
P5 C49 1.821(4)
P6 C55 1.814(5)
P6 C61 1.833(4)
P6 C67 1.832(4)
C1 C2 1.388(6)
C1 C6 1.370(6)
C2 H2 0.9300
C2 C3 1.389(7)
C3 H3 0.9300
C3 C4 1.374(8)
C4 H4 0.9300
C4 C5 1.357(8)
C5 H5 0.9300
C5 C6 1.391(7)
C6 H6 0.9300
C7 C8 1.383(5)
C7 C12 1.380(5)
C8 H8 0.9300
C8 C9 1.370(6)
C9 H9 0.9300
C9 C10 1.337(6)
C10 H10 0.9300
C10 C11 1.367(7)
C11 H11 0.9300
C11 C12 1.383(6)
C12 H12 0.9300
C13 C14 1.380(5)
C13 C18 1.373(5)
C14 H14 0.9300
C14 C15 1.378(5)
C15 H15 0.9300
C15 C16 1.370(6)
C16 H16 0.9300
C16 C17 1.356(7)
C17 H17 0.9300
C17 C18 1.397(6)
C18 H18 0.9300
C19 C20 1.387(5)
C19 C24 1.394(5)
C20 H20 0.9300
C20 C21 1.378(5)
C21 H21 0.9300
C21 C22 1.367(7)
C22 H22 0.9300
C22 C23 1.354(7)
C23 H23 0.9300
C23 C24 1.394(6)
C24 H24 0.9300
C25 C26 1.391(6)
C25 C30 1.340(6)
C26 H26 0.9300
C26 C27 1.381(6)
C27 H27 0.9300
C27 C28 1.316(8)
C28 H28 0.9300
C28 C29 1.367(10)
C29 H29 0.9300
C29 C30 1.415(9)
C30 H30 0.9300
C31 C32 1.386(5)
C31 C36 1.386(5)
C32 H32 0.9300
C32 C33 1.380(6)
C33 H33 0.9300
C33 C34 1.381(7)
C34 H34 0.9300
C34 C35 1.358(6)
C35 H35 0.9300
C35 C36 1.391(6)
C36 H36 0.9300
C37 C38 1.380(5)
C37 C42 1.398(5)
C38 H38 0.9300
C38 C39 1.372(5)
C39 H39 0.9300
C39 C40 1.376(6)
C40 H40 0.9300
C40 C41 1.377(7)
C41 H41 0.9300
C41 C42 1.375(6)
C42 H42 0.9300
C43 C44 1.373(5)
C43 C48 1.389(5)
C44 H44 0.9300
C44 C45 1.405(6)
C45 H45 0.9300
C45 C46 1.364(6)
C46 H46 0.9300
C46 C47 1.351(6)
C47 H47 0.9300
C47 C48 1.372(5)
C48 H48 0.9300
C49 C50 1.392(6)
C49 C54 1.389(6)
C50 H50 0.9300
C50 C51 1.402(7)
C51 H51 0.9300
C51 C52 1.356(8)
C52 H52 0.9300
C52 C53 1.380(8)
C53 H53 0.9300
C53 C54 1.412(6)
C54 H54 0.9300
C55 C56 1.368(7)
C55 C60 1.399(7)
C56 H56 0.9300
C56 C57 1.388(8)
C57 H57 0.9300
C57 C58 1.335(10)
C58 H58 0.9300
C58 C59 1.355(11)
C59 H59 0.9300
C59 C60 1.375(9)
C60 H60 0.9300
C61 C62 1.360(6)
C61 C66 1.374(6)
C62 H62 0.9300
C62 C63 1.383(7)
C63 H63 0.9300
C63 C64 1.329(8)
C64 H64 0.9300
C64 C65 1.355(8)
C65 H65 0.9300
C65 C66 1.371(7)
C66 H66 0.9300
C67 C68 1.388(6)
C67 C72 1.374(6)
C68 H68 0.9300
C68 C69 1.406(6)
C69 H69 0.9300
C69 C70 1.365(8)
C70 H70 0.9300
C70 C71 1.371(8)
C71 H71 0.9300
C71 C72 1.380(6)
C72 H72 0.9300

loop_
_geom_torsion_atom_site_label_1
_geom_torsion_atom_site_label_2
_geom_torsion_atom_site_label_3
_geom_torsion_atom_site_label_4
_geom_torsion
Pd1 P1 C1 C2 -171.0(3)
Pd1 P1 C1 C6 12.4(4)
Pd1 P2 C7 C8 73.7(3)
Pd1 P2 C7 C12 -100.6(3)
Pd1 P3 C13 C14 38.1(3)
Pd1 P3 C13 C18 -145.6(3)
Pd2 P1 C1 C2 108.4(3)
Pd2 P1 C1 C6 -68.2(3)
Pd2 P3 C13 C14 108.3(3)
Pd2 P3 C13 C18 -75.3(3)
Pd2 P4 C19 C20 58.2(3)
Pd2 P4 C19 C24 -118.0(3)
Pd2 P4 C25 C26 44.0(4)
Pd2 P4 C25 C30 -140.4(4)
Pd2 P4 C31 C32 -158.0(3)
Pd2 P4 C31 C36 20.6(3)
Pd3 P1 C1 C2 -101.0(3)
Pd3 P1 C1 C6 82.4(3)
Pd3 P2 C7 C8 -1.7(3)
Pd3 P2 C7 C12 -176.1(3)
Pd3 P5 C37 C38 40.5(4)
Pd3 P5 C37 C42 -139.3(4)
Pd3 P5 C43 C44 31.3(4)
Pd3 P5 C43 C48 -151.8(3)
Pd3 P5 C49 C50 -131.8(3)
Pd3 P5 C49 C54 51.3(3)
Pd4 P2 C7 C8 141.3(3)
Pd4 P2 C7 C12 -33.1(4)
Pd4 P3 C13 C14 -41.7(3)
Pd4 P3 C13 C18 134.6(3)
Pd4 P6 C55 C56 36.6(4)
Pd4 P6 C55 C60 -147.1(5)
Pd4 P6 C61 C62 27.0(5)
Pd4 P6 C61 C66 -150.8(4)
Pd4 P6 C67 C68 -117.6(3)
Pd4 P6 C67 C72 62.4(4)
S1 P1 C1 C2 -39.7(3)
S1 P1 C1 C6 143.7(3)
S2 P2 C7 C8 -155.5(3)
S2 P2 C7 C12 30.1(4)
S3 P3 C13 C14 171.5(3)
S3 P3 C13 C18 -12.1(3)
P1 C1 C2 C3 -176.1(4)
P1 C1 C6 C5 178.2(4)
P2 C7 C8 C9 -176.2(3)
P2 C7 C12 C11 175.8(4)
P3 C13 C14 C15 176.9(3)
P3 C13 C18 C17 -176.9(3)
P4 C19 C20 C21 -177.6(3)
P4 C19 C24 C23 176.2(4)
P4 C25 C26 C27 175.4(4)
P4 C25 C30 C29 -173.6(6)
P4 C31 C32 C33 179.3(3)
P4 C31 C36 C35 -179.5(3)
P5 C37 C38 C39 -179.6(3)
P5 C37 C42 C41 178.8(5)
P5 C43 C44 C45 175.7(4)
P5 C43 C48 C47 -175.9(3)
P5 C49 C50 C51 -175.7(3)
P5 C49 C54 C53 176.2(3)
P6 C55 C56 C57 178.4(5)
P6 C55 C60 C59 -178.4(7)
P6 C61 C62 C63 -177.5(6)
P6 C61 C66 C65 177.6(4)
P6 C67 C68 C69 -179.2(3)
P6 C67 C72 C71 177.6(4)
C1 C2 C3 C4 -1.9(8)
C2 C1 C6 C5 1.5(7)
C2 C3 C4 C5 1.1(9)
C3 C4 C5 C6 1.1(9)
C4 C5 C6 C1 -2.5(8)
C6 C1 C2 C3 0.6(6)
C7 C8 C9 C10 1.1(7)
C8 C7 C12 C11 1.3(7)
C8 C9 C10 C11 -0.6(8)
C9 C10 C11 C12 0.4(8)
C10 C11 C12 C7 -0.8(8)
C12 C7 C8 C9 -1.5(6)
C13 C14 C15 C16 0.7(6)
C14 C13 C18 C17 -0.6(6)
C14 C15 C16 C17 -1.4(7)
C15 C16 C17 C18 1.2(7)
C16 C17 C18 C13 -0.2(7)
C18 C13 C14 C15 0.3(6)
C19 P4 C25 C26 -84.1(4)
C19 P4 C25 C30 91.5(5)
C19 P4 C31 C32 -33.5(4)
C19 P4 C31 C36 145.0(3)
C19 C20 C21 C22 1.1(7)
C20 C19 C24 C23 0.1(6)
C20 C21 C22 C23 0.1(8)
C21 C22 C23 C24 -1.2(9)
C22 C23 C24 C19 1.1(8)
C24 C19 C20 C21 -1.2(6)
C25 P4 C19 C20 -173.0(3)
C25 P4 C19 C24 10.8(4)
C25 P4 C31 C32 74.2(4)
C25 P4 C31 C36 -107.2(3)
C25 C26 C27 C28 1.4(8)
C26 C25 C30 C29 2.0(9)
C26 C27 C28 C29 -3.9(11)
C27 C28 C29 C30 5.4(13)
C28 C29 C30 C25 -4.5(12)
C30 C25 C26 C27 -0.5(7)
C31 P4 C19 C20 -63.2(3)
C31 P4 C19 C24 120.6(4)
C31 P4 C25 C26 168.4(3)
C31 P4 C25 C30 -16.0(5)
C31 C32 C33 C34 -0.4(7)
C32 C31 C36 C35 -0.9(6)
C32 C33 C34 C35 0.1(7)
C33 C34 C35 C36 -0.2(7)
C34 C35 C36 C31 0.6(6)
C36 C31 C32 C33 0.8(6)
C37 P5 C43 C44 -92.3(4)
C37 P5 C43 C48 84.6(3)
C37 P5 C49 C50 -4.9(3)
C37 P5 C49 C54 178.3(3)
C37 C38 C39 C40 0.1(7)
C38 C37 C42 C41 -1.0(8)
C38 C39 C40 C41 0.4(8)
C39 C40 C41 C42 -1.2(9)
C40 C41 C42 C37 1.5(9)
C42 C37 C38 C39 0.2(6)
C43 P5 C37 C38 165.0(3)
C43 P5 C37 C42 -14.8(4)
C43 P5 C49 C50 101.8(3)
C43 P5 C49 C54 -75.0(3)
C43 C44 C45 C46 0.7(8)
C44 C43 C48 C47 1.0(6)
C44 C45 C46 C47 0.4(9)
C45 C46 C47 C48 -0.8(8)
C46 C47 C48 C43 0.1(7)
C48 C43 C44 C45 -1.4(7)
C49 P5 C37 C38 -89.7(3)
C49 P5 C37 C42 90.5(4)
C49 P5 C43 C44 160.3(3)
C49 P5 C43 C48 -22.8(4)
C49 C50 C51 C52 -0.7(8)
C50 C49 C54 C53 -0.8(6)
C50 C51 C52 C53 0.1(9)
C51 C52 C53 C54 0.2(9)
C52 C53 C54 C49 0.2(7)
C54 C49 C50 C51 1.0(6)
C55 P6 C61 C62 -96.3(5)
C55 P6 C61 C66 85.8(5)
C55 P6 C67 C68 6.4(4)
C55 P6 C67 C72 -173.6(4)
C55 C56 C57 C58 1.4(11)
C56 C55 C60 C59 -2.1(10)
C56 C57 C58 C59 -4.7(16)
C57 C58 C59 C60 4.5(17)
C58 C59 C60 C55 -1.0(15)
C60 C55 C56 C57 1.9(9)
C61 P6 C55 C56 161.7(4)
C61 P6 C55 C60 -21.9(5)
C61 P6 C67 C68 115.2(3)
C61 P6 C67 C72 -64.8(4)
C61 C62 C63 C64 -1.0(12)
C62 C61 C66 C65 -0.3(8)
C62 C63 C64 C65 1.2(13)
C63 C64 C65 C66 -0.8(11)
C64 C65 C66 C61 0.4(10)
C66 C61 C62 C63 0.5(9)
C67 P6 C55 C56 -91.6(4)
C67 P6 C55 C60 84.7(5)
C67 P6 C61 C62 156.5(5)
C67 P6 C61 C66 -21.4(5)
C67 C68 C69 C70 1.9(7)
C68 C67 C72 C71 -2.4(7)
C68 C69 C70 C71 -3.2(8)
C69 C70 C71 C72 1.6(8)
C70 C71 C72 C67 1.2(7)
C72 C67 C68 C69 0.8(6)

loop_
_smtbx_masks_void_nr
_smtbx_masks_void_average_x
_smtbx_masks_void_average_y
_smtbx_masks_void_average_z
_smtbx_masks_void_volume
_smtbx_masks_void_count_electrons
1 0.000 -0.530 0.250 773.9 181.7
2 0.000 0.530 0.750 773.9 181.6
3 0.500 0.030 0.750 773.9 181.6
4 0.500 0.970 0.250 773.9 181.7
